data_2204600
loop_
_publ_author_name
'Ze-Qun Yan'

_publ_section_title
;
 <i>trans</i>-Diaquabis{2-[3-(dimethylamino)prop-2-enoyl]pyridine}nickel(II)
 bis(tetrafluoroborate) dimethylformamide tetrasolvate
;
_journal_issue 12
_journal_name_full 'Acta Crystallographica Section E'
_journal_page_first m1957
_journal_page_last m1958
_journal_paper_doi 10.1107/S1600536804029952
_journal_volume 60
_journal_year 2004
_chemical_formula_iupac '[Ni (C10 H12 N2 O)2 (H2 O)2] (B F4)2, 4C3 H7 N O'
_chemical_formula_moiety 'C20 H28 N4 Ni O4 2+, 2B1 F4 -, 4C3 H7 N O'
_chemical_formula_sum 'C32 H56 B2 F8 N8 Ni O8'
_chemical_formula_weight 913.18
_chemical_name_systematic
;
trans-Diaquabis[2-[3-(dimethylamino)prop-2-enoyl]pyridine]nickel(II)
bis(tetrafluoroborate) dimethylformamide tetrasolvate
;
_space_group_IT_number 2
_symmetry_cell_setting triclinic
_symmetry_space_group_name_Hall '-P 1'
_symmetry_space_group_name_H-M 'P -1'
_atom_sites_solution_hydrogens geom
_atom_sites_solution_primary direct
_atom_sites_solution_secondary difmap
_audit_creation_method SHELXL-97
_cell_angle_alpha 107.744(5)
_cell_angle_beta 93.331(5)
_cell_angle_gamma 118.732(5)
_cell_formula_units_Z 1
_cell_length_a 10.036(3)
_cell_length_b 10.384(3)
_cell_length_c 13.384(3)
_cell_measurement_reflns_used 652
_cell_measurement_temperature 293(2)
_cell_measurement_theta_max 22.98
_cell_measurement_theta_min 3.22
_cell_volume 1129.4(5)
_computing_cell_refinement SMART
_computing_data_collection 'SMART (Bruker, 1998)'
_computing_data_reduction 'SAINT (Bruker, 1998)'
_computing_molecular_graphics 'SHELXTL (Sheldrick, 1997b)'
_computing_publication_material SHELXTL
_computing_structure_refinement 'SHELXL97 (Sheldrick, 1997a)'
_computing_structure_solution 'SHELXS97 (Sheldrick, 1997a)'
_diffrn_ambient_temperature 293(2)
_diffrn_measured_fraction_theta_full 0.959
_diffrn_measured_fraction_theta_max 0.992
_diffrn_measurement_device_type 'Bruker SMART CCD area-detector'
_diffrn_measurement_method '\f and \w'
_diffrn_radiation_monochromator graphite
_diffrn_radiation_source 'fine-focus sealed tube'
_diffrn_radiation_type MoK\a
_diffrn_radiation_wavelength 0.71073
_diffrn_reflns_av_R_equivalents 0.0401
_diffrn_reflns_av_sigmaI/netI 0.0995
_diffrn_reflns_limit_h_max 11
_diffrn_reflns_limit_h_min -11
_diffrn_reflns_limit_k_max 12
_diffrn_reflns_limit_k_min -12
_diffrn_reflns_limit_l_max 15
_diffrn_reflns_limit_l_min -14
_diffrn_reflns_number 5657
_diffrn_reflns_theta_full 25.05
_diffrn_reflns_theta_max 25.05
_diffrn_reflns_theta_min 2.39
_diffrn_standards_number 0
_exptl_absorpt_coefficient_mu 0.515
_exptl_absorpt_correction_T_max 0.902
_exptl_absorpt_correction_T_min 0.743
_exptl_absorpt_correction_type multi-scan
_exptl_absorpt_process_details '(SADABS; Sheldrick, 1996)'
_exptl_crystal_colour green
_exptl_crystal_density_diffrn 1.343
_exptl_crystal_density_meas ?
_exptl_crystal_density_method 'not measured'
_exptl_crystal_description block
_exptl_crystal_F_000 478
_exptl_crystal_size_max 0.25
_exptl_crystal_size_mid 0.22
_exptl_crystal_size_min 0.20
_refine_diff_density_max 0.838
_refine_diff_density_min -0.540
_refine_ls_extinction_method none
_refine_ls_goodness_of_fit_ref 0.976
_refine_ls_hydrogen_treatment mixed
_refine_ls_matrix_type full
_refine_ls_number_parameters 324
_refine_ls_number_reflns 3835
_refine_ls_number_restraints 37
_refine_ls_restrained_S_all 1.123
_refine_ls_R_factor_all 0.1322
_refine_ls_R_factor_gt 0.0742
_refine_ls_shift/su_max 0.000
_refine_ls_shift/su_mean 0.000
_refine_ls_structure_factor_coef Fsqd
_refine_ls_weighting_details 'calc w = 1/[\s^2^(Fo^2^)+(0.1115P)^2^] where P = (Fo^2^+2Fc^2^)/3'
_refine_ls_weighting_scheme calc
_refine_ls_wR_factor_gt 0.1684
_refine_ls_wR_factor_ref 0.2005
_reflns_number_gt 2265
_reflns_number_total 3835
_reflns_threshold_expression I>2s/(I)
_cod_data_source_file ac6127.cif
_cod_data_source_block I
_cod_depositor_comments
;
The following automatic conversions were performed:

'_exptl_crystal_density_meas' value 'none' was changed to '?' - the
value is perceived as not measured.

Automatic conversion script
Id: cif_fix_values 3008 2015-01-20 13:52:24Z robertas 
;
_cod_database_code 2204600
_cod_database_fobs_code 2204600

loop_
_symmetry_equiv_pos_as_xyz
'x, y, z'
'-x, -y, -z'

loop_
_atom_site_label
_atom_site_fract_x
_atom_site_fract_y
_atom_site_fract_z
_atom_site_U_iso_or_equiv
_atom_site_adp_type
_atom_site_calc_flag
_atom_site_refinement_flags
_atom_site_occupancy
_atom_site_disorder_assembly
_atom_site_disorder_group
_atom_site_type_symbol
Ni1 0.0000 1.0000 1.0000 0.0422(4) Uani d S 1 . . Ni
O1 0.0636(5) 0.8447(4) 1.0085(3) 0.0470(10) Uani d . 1 . . O
N1 0.0135(5) 0.9157(5) 0.8445(3) 0.0418(11) Uani d . 1 . . N
N2 0.2342(6) 0.5608(5) 1.0142(4) 0.0536(13) Uani d . 1 . . N
C1 -0.0127(7) 0.9592(7) 0.7651(5) 0.0509(15) Uani d . 1 . . C
H1A -0.0359 1.0387 0.7803 0.061 Uiso calc R 1 . . H
C2 -0.0064(8) 0.8910(8) 0.6625(5) 0.0597(17) Uani d . 1 . . C
H2A -0.0225 0.9257 0.6091 0.072 Uiso calc R 1 . . H
C3 0.0239(8) 0.7699(8) 0.6381(5) 0.0635(18) Uani d . 1 . . C
H3A 0.0255 0.7195 0.5681 0.076 Uiso calc R 1 . . H
C4 0.0516(7) 0.7259(7) 0.7208(5) 0.0540(16) Uani d . 1 . . C
H4A 0.0724 0.6448 0.7068 0.065 Uiso calc R 1 . . H
C5 0.0486(6) 0.8020(6) 0.8239(4) 0.0409(13) Uani d . 1 . . C
C6 0.0846(6) 0.7735(6) 0.9222(4) 0.0398(13) Uani d . 1 . . C
C7 0.1389(7) 0.6697(7) 0.9149(5) 0.0478(14) Uani d . 1 . . C
H7A 0.1487 0.6161 0.8488 0.057 Uiso calc R 1 . . H
C8 0.1774(7) 0.6481(7) 1.0060(5) 0.0491(15) Uani d . 1 . . C
H8A 0.1613 0.7016 1.0691 0.059 Uiso calc R 1 . . H
C9 0.2788(8) 0.5558(8) 1.1166(6) 0.069(2) Uani d . 1 . . C
H9A 0.2542 0.6191 1.1720 0.104 Uiso calc R 1 . . H
H9B 0.3894 0.5970 1.1341 0.104 Uiso calc R 1 . . H
H9C 0.2225 0.4481 1.1121 0.104 Uiso calc R 1 . . H
C10 0.2652(11) 0.4710(10) 0.9198(6) 0.092(3) Uani d . 1 . . C
H10A 0.2308 0.4827 0.8565 0.138 Uiso calc R 1 . . H
H10B 0.2095 0.3607 0.9095 0.138 Uiso calc R 1 . . H
H10C 0.3756 0.5109 0.9320 0.138 Uiso calc R 1 . . H
C11 0.6093(13) 0.5298(16) 0.6777(10) 0.106(7) Uani d PD 0.64(2) A 1 C
H11A 0.7102 0.5617 0.6688 0.127 Uiso calc PR 0.64(2) A 1 H
C12 0.3201(13) 0.359(2) 0.6150(14) 0.165(11) Uani d PD 0.64(2) A 1 C
H12A 0.2616 0.2608 0.6251 0.247 Uiso calc PR 0.64(2) A 1 H
H12B 0.2661 0.3526 0.5504 0.247 Uiso calc PR 0.64(2) A 1 H
H12C 0.3304 0.4442 0.6760 0.247 Uiso calc PR 0.64(2) A 1 H
C13 0.487(3) 0.285(2) 0.5112(11) 0.141(10) Uani d PD 0.64(2) A 1 C
H13A 0.3840 0.1958 0.4710 0.211 Uiso calc PR 0.64(2) A 1 H
H13B 0.5493 0.2471 0.5338 0.211 Uiso calc PR 0.64(2) A 1 H
H13C 0.5352 0.3416 0.4663 0.211 Uiso calc PR 0.64(2) A 1 H
O3 0.5784(15) 0.6128(15) 0.7602(10) 0.108(6) Uani d PD 0.64(2) A 1 O
O3' 0.600(4) 0.598(5) 0.736(3) 0.18(2) Uani d PD 0.36(2) A 2 O
C11' 0.449(4) 0.481(4) 0.698(2) 0.18(3) Uani d PD 0.36(2) A 2 C
H11B 0.3600 0.4650 0.7224 0.219 Uiso calc PR 0.36(2) A 2 H
C12' 0.350(3) 0.232(2) 0.5342(19) 0.16(2) Uani d PD 0.36(2) A 2 C
H12D 0.2517 0.2143 0.5503 0.242 Uiso calc PR 0.36(2) A 2 H
H12E 0.3687 0.1542 0.5445 0.242 Uiso calc PR 0.36(2) A 2 H
H12F 0.3454 0.2231 0.4604 0.242 Uiso calc PR 0.36(2) A 2 H
C13' 0.633(2) 0.435(4) 0.594(4) 0.19(2) Uani d PD 0.36(2) A 2 C
H13D 0.6541 0.3560 0.5993 0.286 Uiso calc PR 0.36(2) A 2 H
H13E 0.7060 0.5353 0.6512 0.286 Uiso calc PR 0.36(2) A 2 H
H13F 0.6425 0.4438 0.5255 0.286 Uiso calc PR 0.36(2) A 2 H
C14 0.4328(11) 1.0661(11) 0.8836(9) 0.159(7) Uani d D 1 . . C
H14A 0.4441 1.0345 0.9424 0.191 Uiso d R 1 . . H
C15 0.4395(12) 1.0159(14) 0.6821(7) 0.126(4) Uani d D 1 . . C
H15A 0.4785 0.9658 0.6296 0.190 Uiso d R 1 . . H
H15B 0.3284 0.9658 0.6562 0.190 Uiso d R 1 . . H
H15C 0.4900 1.1264 0.6934 0.190 Uiso d R 1 . . H
C16 0.5486(15) 0.9215(14) 0.7940(9) 0.147(4) Uani d D 1 . . C
H16A 0.5726 0.8845 0.7266 0.220 Uiso d R 1 . . H
H16B 0.6437 0.9907 0.8503 0.220 Uiso d R 1 . . H
H16C 0.4797 0.8324 0.8113 0.220 Uiso d R 1 . . H
B1 0.1042(10) 0.7621(10) 0.3590(6) 0.075(2) Uani d D 1 . . B
F1 0.1212(8) 0.7738(8) 0.2633(4) 0.145(2) Uani d D 1 B . F
F2 -0.0272(10) 0.6284(8) 0.3498(6) 0.171(3) Uani d D 1 B 1 F
F3 0.2379(17) 0.805(4) 0.4221(16) 0.168(12) Uani d PD 0.52(4) B 1 F
F4 0.049(4) 0.855(4) 0.406(2) 0.200(13) Uani d PD 0.52(4) B 1 F
F3' 0.131(3) 0.8928(15) 0.4327(12) 0.158(11) Uani d PD 0.48(4) B 2 F
F4' 0.179(3) 0.696(3) 0.3867(18) 0.176(10) Uani d PD 0.48(4) B 2 F
N3 0.4744(8) 0.3885(8) 0.6050(5) 0.0828(19) Uani d D 1 . . N
N4 0.4718(8) 1.0044(8) 0.7837(5) 0.0818(19) Uani d D 1 . . N
O2 0.2371(5) 1.1800(5) 1.0426(3) 0.0574(11) Uani d . 1 . . O
H2B 0.2900 1.1860 0.9950 0.069 Uiso d R 1 . . H
H2C 0.2803 1.2471 1.1073 0.069 Uiso d R 1 . . H
O4 0.3877(12) 1.1488(12) 0.8901(9) 0.229(7) Uani d D 1 . . O

loop_
_atom_site_aniso_label
_atom_site_aniso_U_11
_atom_site_aniso_U_22
_atom_site_aniso_U_33
_atom_site_aniso_U_12
_atom_site_aniso_U_13
_atom_site_aniso_U_23
Ni1 0.0527(8) 0.0454(7) 0.0353(6) 0.0324(6) 0.0096(5) 0.0126(5)
O1 0.068(3) 0.053(2) 0.033(2) 0.045(2) 0.0110(18) 0.0110(18)
N1 0.047(3) 0.042(3) 0.037(3) 0.026(2) 0.007(2) 0.013(2)
N2 0.057(3) 0.046(3) 0.065(3) 0.033(3) 0.009(3) 0.022(3)
C1 0.058(4) 0.057(4) 0.044(4) 0.033(3) 0.010(3) 0.022(3)
C2 0.074(5) 0.067(4) 0.038(4) 0.037(4) 0.005(3) 0.021(3)
C3 0.071(5) 0.073(5) 0.036(3) 0.034(4) 0.013(3) 0.015(3)
C4 0.061(4) 0.058(4) 0.045(4) 0.036(3) 0.016(3) 0.012(3)
C5 0.040(3) 0.039(3) 0.040(3) 0.022(3) 0.010(2) 0.008(2)
C6 0.037(3) 0.035(3) 0.047(3) 0.018(3) 0.009(2) 0.016(3)
C7 0.051(4) 0.047(3) 0.051(4) 0.032(3) 0.013(3) 0.014(3)
C8 0.048(4) 0.042(3) 0.059(4) 0.028(3) 0.011(3) 0.013(3)
C9 0.062(5) 0.060(4) 0.086(5) 0.031(4) 0.002(4) 0.033(4)
C10 0.119(7) 0.111(6) 0.102(6) 0.100(6) 0.033(5) 0.042(5)
C11 0.108(14) 0.19(2) 0.098(14) 0.116(16) 0.050(12) 0.086(15)
C12 0.058(11) 0.18(2) 0.107(15) 0.016(11) -0.009(9) -0.034(13)
C13 0.22(3) 0.17(2) 0.075(11) 0.14(2) 0.061(14) 0.025(12)
O3 0.125(11) 0.080(8) 0.056(7) 0.056(7) -0.037(7) -0.042(6)
O3' 0.25(4) 0.34(6) 0.19(4) 0.25(4) 0.16(3) 0.20(4)
C11' 0.26(7) 0.23(6) 0.11(3) 0.17(6) 0.02(4) 0.06(4)
C12' 0.18(4) 0.14(3) 0.053(18) 0.01(3) 0.01(2) 0.016(18)
C13' 0.09(3) 0.17(4) 0.27(6) 0.05(3) 0.06(3) 0.06(4)
C14 0.032(5) 0.043(5) 0.32(2) -0.012(4) 0.007(8) 0.028(9)
C15 0.112(8) 0.181(11) 0.090(7) 0.072(8) 0.026(6) 0.063(7)
C16 0.168(12) 0.170(11) 0.151(10) 0.132(11) 0.024(8) 0.051(8)
B1 0.086(7) 0.086(7) 0.063(6) 0.047(6) 0.028(5) 0.036(5)
F1 0.211(7) 0.207(6) 0.083(4) 0.139(6) 0.067(4) 0.078(4)
F2 0.203(8) 0.105(5) 0.157(6) 0.054(5) 0.077(6) 0.032(4)
F3 0.131(13) 0.26(3) 0.121(14) 0.101(17) 0.002(9) 0.085(17)
F4 0.33(3) 0.26(3) 0.21(2) 0.24(3) 0.20(2) 0.158(19)
F3' 0.29(3) 0.035(7) 0.067(9) 0.050(11) 0.011(13) -0.010(6)
F4' 0.19(2) 0.133(17) 0.21(2) 0.109(17) -0.019(15) 0.049(14)
N3 0.085(5) 0.088(5) 0.058(4) 0.043(4) -0.004(4) 0.013(4)
N4 0.085(5) 0.084(5) 0.071(4) 0.047(4) 0.023(3) 0.017(4)
O2 0.056(3) 0.053(2) 0.048(2) 0.026(2) 0.0070(19) 0.006(2)
O4 0.132(9) 0.157(9) 0.238(12) 0.006(7) 0.099(8) -0.013(8)

loop_
_atom_type_symbol
_atom_type_description
_atom_type_scat_dispersion_real
_atom_type_scat_dispersion_imag
_atom_type_scat_source
C C 0.0033 0.0016 'International Tables Vol C Tables 4.2.6.8 and 6.1.1.4'
H H 0.0000 0.0000 'International Tables Vol C Tables 4.2.6.8 and 6.1.1.4'
N N 0.0061 0.0033 'International Tables Vol C Tables 4.2.6.8 and 6.1.1.4'
O O 0.0106 0.0060 'International Tables Vol C Tables 4.2.6.8 and 6.1.1.4'
B B 0.0013 0.0007 'International Tables Vol C Tables 4.2.6.8 and 6.1.1.4'
F F 0.0171 0.0103 'International Tables Vol C Tables 4.2.6.8 and 6.1.1.4'
Ni Ni 0.3393 1.1124 'International Tables Vol C Tables 4.2.6.8 and 6.1.1.4'

loop_
_geom_angle_atom_site_label_1
_geom_angle_atom_site_label_2
_geom_angle_atom_site_label_3
_geom_angle_site_symmetry_1
_geom_angle_site_symmetry_3
_geom_angle
_geom_angle_publ_flag
O1 Ni1 O1 . 2_577 180.000(3) yes
O1 Ni1 N1 . . 80.00(16) yes
O1 Ni1 N1 2_577 . 100.00(16) yes
O1 Ni1 N1 . 2_577 100.00(16) yes
O1 Ni1 N1 2_577 2_577 80.00(16) yes
N1 Ni1 N1 . 2_577 180.000(2) yes
O1 Ni1 O2 . 2_577 90.27(16) yes
O1 Ni1 O2 2_577 2_577 89.73(16) yes
N1 Ni1 O2 . 2_577 90.02(17) yes
N1 Ni1 O2 2_577 2_577 89.98(17) yes
O1 Ni1 O2 . . 89.73(16) yes
O1 Ni1 O2 2_577 . 90.27(16) yes
N1 Ni1 O2 . . 89.98(17) yes
N1 Ni1 O2 2_577 . 90.02(17) yes
O2 Ni1 O2 2_577 . 180.0 yes
C6 O1 Ni1 . . 115.1(3) ?
C1 N1 C5 . . 119.6(5) ?
C1 N1 Ni1 . . 126.6(4) ?
C5 N1 Ni1 . . 113.7(3) ?
C8 N2 C9 . . 121.8(5) ?
C8 N2 C10 . . 121.2(5) ?
C9 N2 C10 . . 116.8(5) ?
N1 C1 C2 . . 122.0(6) ?
N1 C1 H1A . . 119.0 ?
C2 C1 H1A . . 119.0 ?
C1 C2 C3 . . 119.6(6) ?
C1 C2 H2A . . 120.2 ?
C3 C2 H2A . . 120.2 ?
C2 C3 C4 . . 118.1(6) ?
C2 C3 H3A . . 120.9 ?
C4 C3 H3A . . 120.9 ?
C5 C4 C3 . . 120.0(6) ?
C5 C4 H4A . . 120.0 ?
C3 C4 H4A . . 120.0 ?
N1 C5 C4 . . 120.6(5) ?
N1 C5 C6 . . 113.4(4) ?
C4 C5 C6 . . 126.0(5) ?
O1 C6 C7 . . 123.0(5) ?
O1 C6 C5 . . 117.4(4) ?
C7 C6 C5 . . 119.6(5) ?
C8 C7 C6 . . 119.6(5) ?
C8 C7 H7A . . 120.2 ?
C6 C7 H7A . . 120.2 ?
N2 C8 C7 . . 127.4(6) ?
N2 C8 H8A . . 116.3 ?
C7 C8 H8A . . 116.3 ?
N2 C9 H9A . . 109.5 ?
N2 C9 H9B . . 109.5 ?
H9A C9 H9B . . 109.5 ?
N2 C9 H9C . . 109.5 ?
H9A C9 H9C . . 109.5 ?
H9B C9 H9C . . 109.5 ?
N2 C10 H10A . . 109.5 ?
N2 C10 H10B . . 109.5 ?
H10A C10 H10B . . 109.5 ?
N2 C10 H10C . . 109.5 ?
H10A C10 H10C . . 109.5 ?
H10B C10 H10C . . 109.5 ?
O3 C11 N3 . . 113.7(10) ?
O3 C11 H11A . . 123.1 ?
N3 C11 H11A . . 123.1 ?
N3 C12 H12A . . 109.5 ?
N3 C12 H12B . . 109.5 ?
H12A C12 H12B . . 109.5 ?
N3 C12 H12C . . 109.5 ?
H12A C12 H12C . . 109.5 ?
H12B C12 H12C . . 109.5 ?
N3 C13 H13A . . 109.5 ?
N3 C13 H13B . . 109.5 ?
H13A C13 H13B . . 109.5 ?
N3 C13 H13C . . 109.5 ?
H13A C13 H13C . . 109.5 ?
H13B C13 H13C . . 109.5 ?
O3' C11' N3 . . 95(3) ?
O3' C11' H11B . . 132.6 ?
N3 C11' H11B . . 132.6 ?
N3 C12' H12D . . 109.5 ?
N3 C12' H12E . . 109.5 ?
H12D C12' H12E . . 109.5 ?
N3 C12' H12F . . 109.5 ?
H12D C12' H12F . . 109.5 ?
H12E C12' H12F . . 109.5 ?
N3 C13' H13D . . 109.5 ?
N3 C13' H13E . . 109.5 ?
H13D C13' H13E . . 109.5 ?
N3 C13' H13F . . 109.5 ?
H13D C13' H13F . . 109.5 ?
H13E C13' H13F . . 109.5 ?
O4 C14 N4 . . 119.5(12) ?
O4 C14 H14A . . 120.9 ?
N4 C14 H14A . . 119.6 ?
N4 C15 H15A . . 110.9 ?
N4 C15 H15B . . 109.3 ?
H15A C15 H15B . . 109.5 ?
N4 C15 H15C . . 108.2 ?
H15A C15 H15C . . 109.5 ?
H15B C15 H15C . . 109.5 ?
N4 C16 H16A . . 109.2 ?
N4 C16 H16B . . 110.2 ?
H16A C16 H16B . . 109.5 ?
N4 C16 H16C . . 109.0 ?
H16A C16 H16C . . 109.5 ?
H16B C16 H16C . . 109.5 ?
F3' B1 F4' . . 116.0(12) ?
F3' B1 F3 . . 80.2(15) ?
F4' B1 F3 . . 40.7(11) ?
F3' B1 F1 . . 113.0(10) ?
F4' B1 F1 . . 111.3(12) ?
F3 B1 F1 . . 112.4(9) ?
F3' B1 F4 . . 31.6(17) ?
F4' B1 F4 . . 139.2(15) ?
F3 B1 F4 . . 110.6(13) ?
F1 B1 F4 . . 107.0(10) ?
F3' B1 F2 . . 116.3(12) ?
F4' B1 F2 . . 85.1(14) ?
F3 B1 F2 . . 119.1(14) ?
F1 B1 F2 . . 112.3(7) ?
F4 B1 F2 . . 93.2(16) ?
C11 N3 C11' . . 63.5(15) ?
C11 N3 C12' . . 170.7(17) ?
C11' N3 C12' . . 121.2(15) ?
C11 N3 C13 . . 121.0(11) ?
C11' N3 C13 . . 175.2(16) ?
C12' N3 C13 . . 54.1(12) ?
C11 N3 C12 . . 119.7(8) ?
C11' N3 C12 . . 57.2(14) ?
C12' N3 C12 . . 67.0(15) ?
C13 N3 C12 . . 118.6(10) ?
C11 N3 C13' . . 56.7(14) ?
C11' N3 C13' . . 120.1(15) ?
C12' N3 C13' . . 117.3(14) ?
C13 N3 C13' . . 64.3(14) ?
C12 N3 C13' . . 174(2) ?
C16 N4 C15 . . 119.7(7) ?
C16 N4 C14 . . 112.5(7) ?
C15 N4 C14 . . 127.8(7) ?
Ni1 O2 H2B . . 120.0 ?
Ni1 O2 H2C . . 120.0 ?
H2B O2 H2C . . 120.0 ?

loop_
_geom_bond_atom_site_label_1
_geom_bond_atom_site_label_2
_geom_bond_site_symmetry_2
_geom_bond_distance
_geom_bond_publ_flag
Ni1 O1 . 2.028(3) yes
Ni1 O1 2_577 2.028(3) yes
Ni1 N1 . 2.038(4) yes
Ni1 N1 2_577 2.038(4) yes
Ni1 O2 2_577 2.097(4) yes
Ni1 O2 . 2.097(4) yes
O1 C6 . 1.259(6) ?
N1 C1 . 1.333(7) ?
N1 C5 . 1.344(7) ?
N2 C8 . 1.307(7) ?
N2 C9 . 1.441(8) ?
N2 C10 . 1.472(8) ?
C1 C2 . 1.360(8) ?
C1 H1A . 0.9300 ?
C2 C3 . 1.382(9) ?
C2 H2A . 0.9300 ?
C3 C4 . 1.380(9) ?
C3 H3A . 0.9300 ?
C4 C5 . 1.376(7) ?
C4 H4A . 0.9300 ?
C5 C6 . 1.494(8) ?
C6 C7 . 1.406(7) ?
C7 C8 . 1.371(8) ?
C7 H7A . 0.9300 ?
C8 H8A . 0.9300 ?
C9 H9A . 0.9600 ?
C9 H9B . 0.9600 ?
C9 H9C . 0.9600 ?
C10 H10A . 0.9600 ?
C10 H10B . 0.9600 ?
C10 H10C . 0.9600 ?
C11 O3 . 1.332(8) ?
C11 N3 . 1.414(10) ?
C11 H11A . 0.9300 ?
C12 N3 . 1.450(9) ?
C12 H12A . 0.9600 ?
C12 H12B . 0.9600 ?
C12 H12C . 0.9600 ?
C13 N3 . 1.441(9) ?
C13 H13A . 0.9600 ?
C13 H13B . 0.9600 ?
C13 H13C . 0.9600 ?
O3' C11' . 1.339(9) ?
C11' N3 . 1.439(11) ?
C11' H11B . 0.9300 ?
C12' N3 . 1.440(10) ?
C12' H12D . 0.9600 ?
C12' H12E . 0.9600 ?
C12' H12F . 0.9600 ?
C13' N3 . 1.452(11) ?
C13' H13D . 0.9600 ?
C13' H13E . 0.9600 ?
C13' H13F . 0.9600 ?
C14 O4 . 1.134(10) ?
C14 N4 . 1.460(9) ?
C14 H14A . 0.9599 ?
C15 N4 . 1.433(7) ?
C15 H15A . 0.9600 ?
C15 H15B . 0.9600 ?
C15 H15C . 0.9600 ?
C16 N4 . 1.432(8) ?
C16 H16A . 0.9600 ?
C16 H16B . 0.9600 ?
C16 H16C . 0.9600 ?
B1 F3' . 1.300(9) ?
B1 F4' . 1.335(10) ?
B1 F3 . 1.331(9) ?
B1 F1 . 1.336(7) ?
B1 F4 . 1.345(10) ?
B1 F2 . 1.342(8) ?
O2 H2B . 0.8501 ?
O2 H2C . 0.8500 ?

loop_
_geom_torsion_atom_site_label_1
_geom_torsion_atom_site_label_2
_geom_torsion_atom_site_label_3
_geom_torsion_atom_site_label_4
_geom_torsion_site_symmetry_1
_geom_torsion
O1 Ni1 O1 C6 2_577 11E1(10)
N1 Ni1 O1 C6 . 1.3(4)
N1 Ni1 O1 C6 2_577 -178.7(4)
O2 Ni1 O1 C6 2_577 91.2(4)
O2 Ni1 O1 C6 . -88.8(4)
O1 Ni1 N1 C1 . -179.3(5)
O1 Ni1 N1 C1 2_577 0.7(5)
N1 Ni1 N1 C1 2_577 -15E1(10)
O2 Ni1 N1 C1 2_577 90.4(5)
O2 Ni1 N1 C1 . -89.6(5)
O1 Ni1 N1 C5 . 2.6(4)
O1 Ni1 N1 C5 2_577 -177.4(4)
N1 Ni1 N1 C5 2_577 3E1(10)
O2 Ni1 N1 C5 2_577 -87.7(4)
O2 Ni1 N1 C5 . 92.3(4)
C5 N1 C1 C2 . 0.6(9)
Ni1 N1 C1 C2 . -177.4(5)
N1 C1 C2 C3 . 1.7(10)
C1 C2 C3 C4 . -2.0(10)
C2 C3 C4 C5 . 0.0(10)
C1 N1 C5 C4 . -2.6(8)
Ni1 N1 C5 C4 . 175.7(4)
C1 N1 C5 C6 . 176.4(5)
Ni1 N1 C5 C6 . -5.4(6)
C3 C4 C5 N1 . 2.3(9)
C3 C4 C5 C6 . -176.5(6)
Ni1 O1 C6 C7 . 175.7(4)
Ni1 O1 C6 C5 . -4.6(6)
N1 C5 C6 O1 . 6.8(7)
C4 C5 C6 O1 . -174.4(5)
N1 C5 C6 C7 . -173.5(5)
C4 C5 C6 C7 . 5.4(9)
O1 C6 C7 C8 . -2.7(9)
C5 C6 C7 C8 . 177.6(5)
C9 N2 C8 C7 . 176.1(6)
C10 N2 C8 C7 . 0.2(10)
C6 C7 C8 N2 . -177.6(6)
O3 C11 N3 C11' . -2(2)
O3 C11 N3 C12' . -125(8)
O3 C11 N3 C13 . 179.9(15)
O3 C11 N3 C12 . 9(2)
O3 C11 N3 C13' . -177(3)
O3' C11' N3 C11 . 3(3)
O3' C11' N3 C12' . 174(3)
O3' C11' N3 C13 . 16E1(2)
O3' C11' N3 C12 . -165(5)
O3' C11' N3 C13' . 8(5)
O4 C14 N4 C16 . 171.3(11)
O4 C14 N4 C15 . -9.9(16)
